data_7118116
loop_
_publ_author_name
'Yukun Zhao'
'Junqi Lin'
'Yongdong Liu'
'Baochun Ma'
'Yong Ding'
'Mindong Chen'

_publ_section_title
;
 Efficient light-driven water oxidation catalyzed by a mononuclear
 cobalt(III) complex
;
_journal_name_full Chem.Commun.
_journal_page_first 17309
_journal_paper_doi 10.1039/C5cc07448G
_journal_volume 51
_journal_year 2015
_chemical_formula_sum 'C22 H18 Co N4 O4'
_chemical_formula_weight 461.330
_space_group_IT_number 2
_symmetry_Int_Tables_number 2
_symmetry_space_group_name_Hall '-P 1'
_symmetry_space_group_name_H-M 'P -1'
_audit_block_doi 10.5517/cc1j3xbw
_audit_creation_date 2015-05-18
_audit_creation_method Olex2
_audit_update_record
;
2015-07-08 deposited with the CCDC.
2015-09-25 downloaded from the CCDC.
;
_cell_angle_alpha 80.53(4)
_cell_angle_beta 76.38(4)
_cell_angle_gamma 76.01(5)
_cell_formula_units_Z 1
_cell_length_a 8.665(5)
_cell_length_b 8.683(4)
_cell_length_c 9.769(4)
_cell_volume 688.6(6)
_refine_ls_R_factor_all 0.160
_cod_data_source_file c5cc07448g2.cif
_cod_data_source_block zhaoyk0512
_cod_original_sg_symbol_Hall -P_1
_cod_database_code 7118116

loop_
_symmetry_equiv_pos_site_id
_symmetry_equiv_pos_as_xyz
1 x,y,z
2 -x,-y,-z

loop_
_atom_site_aniso_label
_atom_site_aniso_U_11
_atom_site_aniso_U_22
_atom_site_aniso_U_33
_atom_site_aniso_U_12
_atom_site_aniso_U_13
_atom_site_aniso_U_23
Co1 0.050(1) 0.0528(10) 0.0556(11) -0.0183(7) -0.0147(8) -0.0087(7)
O1 0.054(3) 0.057(3) 0.070(4) -0.024(3) -0.027(3) 0.008(3)
O2 0.049(3) 0.055(3) 0.089(5) -0.001(3) -0.030(3) -0.006(3)
N1 0.032(3) 0.050(4) 0.081(5) -0.009(3) -0.016(4) -0.023(3)
N2 0.057(4) 0.062(4) 0.053(4) -0.027(4) -0.018(3) 0.002(3)
C1 0.047(5) 0.078(6) 0.056(5) -0.020(5) -0.001(5) -0.018(5)
C2 0.069(7) 0.116(9) 0.075(7) -0.032(7) -0.020(6) 0.007(7)
C3 0.070(7) 0.096(8) 0.070(7) -0.024(6) -0.021(6) 0.004(6)
C4 0.058(6) 0.072(6) 0.059(6) -0.013(5) -0.019(5) 0.009(5)
C5 0.052(5) 0.048(4) 0.055(5) -0.022(4) -0.020(4) -0.001(4)
C6 0.042(4) 0.044(5) 0.097(7) -0.008(4) -0.023(5) 0.006(5)
C7 0.047(5) 0.035(4) 0.061(5) -0.003(3) -0.011(4) -0.010(4)
C8 0.065(6) 0.054(5) 0.074(6) -0.013(4) -0.016(5) -0.025(5)
C9 0.121(10) 0.050(5) 0.086(7) -0.023(6) -0.020(7) -0.010(5)
C10 0.059(5) 0.065(5) 0.054(5) -0.021(5) -0.006(4) -0.015(4)
C11 0.067(6) 0.055(5) 0.066(6) -0.028(5) -0.024(5) 0.000(4)

loop_
_atom_site_label
_atom_site_type_symbol
_atom_site_fract_x
_atom_site_fract_y
_atom_site_fract_z
_atom_site_occupancy
_atom_site_symmetry_multiplicity
_atom_site_Wyckoff_symbol
_atom_site_calc_flag
_atom_site_thermal_displace_type
_atom_site_U_iso_or_equiv
Co1 Co 0.0000 0.5000 0.5000 1.000 1 g d Uani 0.0505(6)
O1 O 0.2261(6) 0.4559(6) 0.4642(6) 1.000 2 i d Uani 0.0575(16)
O2 O 0.4330(6) 0.2284(7) 0.4978(7) 1.000 2 i d Uani 0.0641(17)
H2A H 0.4481 0.1317 0.5215 1.000 2 i calc Uiso 0.09600
N1 N 0.0254(7) 0.3827(7) 0.6844(8) 1.000 2 i d Uani 0.0518(18)
N2 N 0.0342(8) 0.3013(8) 0.4244(7) 1.000 2 i d Uani 0.0551(18)
C1 C -0.0731(11) 0.3842(11) 0.8065(9) 1.000 2 i d Uani 0.060(2)
H1 H -0.1761 0.4498 0.8135 1.000 2 i calc Uiso 0.07200
C2 C -0.0320(13) 0.2935(14) 0.9253(11) 1.000 2 i d Uani 0.086(3)
H2 H -0.1019 0.2987 1.0135 1.000 2 i calc Uiso 0.10300
C3 C 0.1230(13) 0.1912(13) 0.9065(11) 1.000 2 i d Uani 0.078(3)
H3 H 0.1560 0.1237 0.9834 1.000 2 i calc Uiso 0.09400
C4 C 0.2178(11) 0.1901(11) 0.7862(10) 1.000 2 i d Uani 0.064(3)
H4 H 0.3214 0.1257 0.7795 1.000 2 i calc Uiso 0.07700
C5 C 0.1769(9) 0.2779(9) 0.6656(8) 1.000 2 i d Uani 0.049(2)
C6 C 0.2619(10) 0.2946(10) 0.5182(10) 1.000 2 i d Uani 0.061(3)
C7 C 0.1839(9) 0.2085(8) 0.4331(9) 1.000 2 i d Uani 0.0480(19)
C8 C 0.2380(11) 0.0678(10) 0.384(1) 1.000 2 i d Uani 0.062(2)
H8 H 0.3401 0.0071 0.3932 1.000 2 i calc Uiso 0.07400
C9 C 0.1441(15) 0.0157(12) 0.3219(11) 1.000 2 i d Uani 0.085(3)
H9 H 0.1800 -0.0834 0.2877 1.000 2 i calc Uiso 0.10200
C10 C -0.0111(11) 0.1088(10) 0.3066(9) 1.000 2 i d Uani 0.058(2)
H10 H -0.0790 0.0735 0.2634 1.000 2 i calc Uiso 0.07000
C11 C -0.0539(11) 0.2488(10) 0.3573(9) 1.000 2 i d Uani 0.059(2)
H11 H -0.1528 0.3141 0.3445 1.000 2 i calc Uiso 0.07100

loop_
_atom_type_symbol
_atom_type_radius_bond
Co 1.200
O 1.200
H 1.200
N 1.200
C 1.200

loop_
_citation_id
_citation_doi
_citation_year
1 10.1016/j.poly.2008.05.024 2008

loop_
_geom_angle_atom_site_label_1
_geom_angle_atom_site_label_2
_geom_angle_atom_site_label_3
_geom_angle_site_symmetry_1
_geom_angle_site_symmetry_2
_geom_angle_site_symmetry_3
_geom_angle
_geom_angle_publ_flag
O1 Co1 O1 2_566 . . 180.0() no
O1 Co1 N1 . . 2_566 97.0(2) no
O1 Co1 N1 . . . 83.0(2) no
O1 Co1 N1 2_566 . . 97.0(2) no
O1 Co1 N1 2_566 . 2_566 83.0(2) no
O1 Co1 N2 2_566 . 2_566 83.0(3) no
O1 Co1 N2 . . . 83.0(3) no
O1 Co1 N2 2_566 . . 97.0(3) no
O1 Co1 N2 . . 2_566 97.0(3) no
N1 Co1 N1 2_566 . . 180.0() no
N2 Co1 N1 . . 2_566 90.4(3) no
N2 Co1 N1 2_566 . . 90.4(3) no
N2 Co1 N1 . . . 89.6(3) no
N2 Co1 N1 2_566 . 2_566 89.6(3) no
N2 Co1 N2 2_566 . . 180.0() no
C6 O1 Co1 . . . 101.8(4) no
C6 O2 H2A . . . 109.50 no
C1 N1 Co1 . . . 131.3(6) no
C1 N1 C5 . . . 121.1(7) no
C5 N1 Co1 . . . 107.6(5) no
C7 N2 Co1 . . . 111.7(5) no
C11 N2 Co1 . . . 131.2(6) no
C11 N2 C7 . . . 116.8(8) no
N1 C1 H1 . . . 118.70 no
N1 C1 C2 . . . 122.6(9) no
C2 C1 H1 . . . 118.70 no
C1 C2 H2 . . . 122.10 no
C1 C2 C3 . . . 115.9(10) no
C3 C2 H2 . . . 122.10 no
C2 C3 H3 . . . 119.60 no
C4 C3 C2 . . . 120.8(10) no
C4 C3 H3 . . . 119.60 no
C3 C4 H4 . . . 118.10 no
C3 C4 C5 . . . 123.9(9) no
C5 C4 H4 . . . 118.10 no
N1 C5 C6 . . . 110.6(6) no
C4 C5 N1 . . . 115.4(8) no
C4 C5 C6 . . . 133.8(8) no
O1 C6 O2 . . . 112.9(6) no
O1 C6 C5 . . . 108.4(8) no
O1 C6 C7 . . . 104.7(6) no
O2 C6 C5 . . . 113.7(7) no
O2 C6 C7 . . . 109.3(8) no
C5 C6 C7 . . . 107.4(6) no
N2 C7 C6 . . . 106.9(7) no
C8 C7 N2 . . . 123.1(7) no
C8 C7 C6 . . . 129.9(8) no
C7 C8 H8 . . . 120.70 no
C7 C8 C9 . . . 118.6(9) no
C9 C8 H8 . . . 120.70 no
C8 C9 H9 . . . 119.60 no
C8 C9 C10 . . . 120.8(10) no
C10 C9 H9 . . . 119.60 no
C9 C10 H10 . . . 121.90 no
C11 C10 C9 . . . 116.3(8) no
C11 C10 H10 . . . 121.90 no
N2 C11 C10 . . . 124.3(9) no
N2 C11 H11 . . . 117.90 no
C10 C11 H11 . . . 117.90 no

loop_
_geom_bond_atom_site_label_1
_geom_bond_atom_site_label_2
_geom_bond_site_symmetry_1
_geom_bond_site_symmetry_2
_geom_bond_distance
_geom_bond_publ_flag
Co1 O1 . 2_566 1.862(5) no
Co1 O1 . . 1.862(5) no
Co1 N1 . . 1.951(7) no
Co1 N1 . 2_566 1.951(7) no
Co1 N2 . 2_566 1.918(8) no
Co1 N2 . . 1.918(8) no
O1 C6 . . 1.400(9) no
O2 H2A . . 0.8200 no
O2 C6 . . 1.433(10) no
N1 C1 . . 1.293(10) no
N1 C5 . . 1.397(10) no
N2 C7 . . 1.365(10) no
N2 C11 . . 1.312(10) no
C1 H1 . . 0.9300 no
C1 C2 . . 1.361(12) no
C2 H2 . . 0.9300 no
C2 C3 . . 1.410(15) no
C3 H3 . . 0.9300 no
C3 C4 . . 1.265(13) no
C4 H4 . . 0.9300 no
C4 C5 . . 1.365(10) no
C5 C6 . . 1.456(12) no
C6 C7 . . 1.556(11) no
C7 C8 . . 1.324(11) no
C8 H8 . . 0.9300 no
C8 C9 . . 1.317(12) no
C9 H9 . . 0.9300 no
C9 C10 . . 1.419(14) no
C10 H10 . . 0.9300 no
C10 C11 . . 1.324(12) no
C11 H11 . . 0.9300 no

loop_
_geom_torsion_atom_site_label_1
_geom_torsion_atom_site_label_2
_geom_torsion_atom_site_label_3
_geom_torsion_atom_site_label_4
_geom_torsion_site_symmetry_1
_geom_torsion_site_symmetry_2
_geom_torsion_site_symmetry_3
_geom_torsion_site_symmetry_4
_geom_torsion
_geom_torsion_publ_flag
Co1 O1 C6 O2 . . . . 177.6(6) no
Co1 O1 C6 C5 . . . . -55.6(6) no
Co1 O1 C6 C7 . . . . 58.8(7) no
Co1 N1 C1 C2 . . . . -179.3(7) no
Co1 N1 C5 C4 . . . . 177.5(5) no
Co1 N1 C5 C6 . . . . 0.8(7) no
Co1 N2 C7 C6 . . . . 6.3(8) no
Co1 N2 C7 C8 . . . . -177.9(7) no
Co1 N2 C11 C10 . . . . 177.6(6) no
O1 Co1 O1 C6 2_566 . . . 12.(18) no
O1 Co1 N1 C1 . . . . 157.5(7) no
O1 Co1 N1 C1 2_566 . . . -22.5(7) no
O1 Co1 N1 C5 . . . . -26.2(5) no
O1 Co1 N1 C5 2_566 . . . 153.8(5) no
O1 Co1 N2 C7 2_566 . . . -158.2(5) no
O1 Co1 N2 C7 . . . . 21.8(5) no
O1 Co1 N2 C11 . . . . -151.6(8) no
O1 Co1 N2 C11 2_566 . . . 28.4(8) no
O1 C6 C7 N2 . . . . -42.9(9) no
O1 C6 C7 C8 . . . . 141.6(9) no
O2 C6 C7 N2 . . . . -164.1(6) no
O2 C6 C7 C8 . . . . 20.4(12) no
N1 Co1 O1 C6 . . . . 44.8(5) no
N1 Co1 O1 C6 2_566 . . . -135.2(5) no
N1 Co1 N1 C1 2_566 . . . 72.(12) no
N1 Co1 N1 C5 2_566 . . . -112.(12) no
N1 Co1 N2 C7 2_566 . . . 118.8(6) no
N1 Co1 N2 C7 . . . . -61.2(6) no
N1 Co1 N2 C11 2_566 . . . -54.6(8) no
N1 Co1 N2 C11 . . . . 125.4(8) no
N1 C1 C2 C3 . . . . -2.8(14) no
N1 C5 C6 O1 . . . . 36.1(8) no
N1 C5 C6 O2 . . . . 162.5(6) no
N1 C5 C6 C7 . . . . -76.5(7) no
N2 Co1 O1 C6 2_566 . . . 134.4(5) no
N2 Co1 O1 C6 . . . . -45.6(5) no
N2 Co1 N1 C1 2_566 . . . 60.5(7) no
N2 Co1 N1 C1 . . . . -119.5(7) no
N2 Co1 N1 C5 2_566 . . . -123.2(5) no
N2 Co1 N1 C5 . . . . 56.8(5) no
N2 Co1 N2 C7 2_566 . . . -55.(13) no
N2 Co1 N2 C11 2_566 . . . 132.(13) no
N2 C7 C8 C9 . . . . 1.0(14) no
C1 N1 C5 C4 . . . . -5.7(10) no
C1 N1 C5 C6 . . . . 177.7(7) no
C1 C2 C3 C4 . . . . 2.3(16) no
C2 C3 C4 C5 . . . . -3.9(17) no
C3 C4 C5 N1 . . . . 5.4(13) no
C3 C4 C5 C6 . . . . -179.(1) no
C4 C5 C6 O1 . . . . -139.7(9) no
C4 C5 C6 O2 . . . . -13.3(13) no
C4 C5 C6 C7 . . . . 107.7(9) no
C5 N1 C1 C2 . . . . 4.8(12) no
C5 C6 C7 N2 . . . . 72.1(8) no
C5 C6 C7 C8 . . . . -103.3(11) no
C6 C7 C8 C9 . . . . 175.8(9) no
C7 N2 C11 C10 . . . . 4.5(13) no
C7 C8 C9 C10 . . . . 0.6(16) no
C8 C9 C10 C11 . . . . 0.3(15) no
C9 C10 C11 N2 . . . . -3.0(14) no
C11 N2 C7 C6 . . . . -179.3(7) no
C11 N2 C7 C8 . . . . -3.4(12) no
